data_7217762
loop_
_publ_author_name
'Pisk, Jana'
'Prugove\<cki, Biserka'
'Matkovi\'c-\<Calogovi\'c, Dubravka'
'Jedna\<cak, Tomislav'
'Novak, Predrag'
'Agustin, Dominique'
'Vrdoljak, Visnja'

_publ_section_title
;
 Pyridoxal hydrazonato molybdenum(VI) complexes: Assembly, Structure and
 Epoxidation (Pre)Catalyst testing under solvent-free conditions
;
_journal_name_full 'RSC Advances'
_journal_paper_doi 10.1039/C4RA08179J
_journal_year 2014
_chemical_formula_sum 'C17 H21 Mo N3 O8'
_chemical_formula_weight 491.31
_chemical_name_systematic
;
cis-(N-((3-oxy)-5-(hydroxymethyl)-2
-methylpyridin-4-yl)methylene)-4-
hydroxylbenzhydrazonato-methanol-
dioxo-molybdenum(VI) methanol solvate
;
_space_group_crystal_system triclinic
_space_group_IT_number 2
_space_group_name_Hall '-P 1'
_space_group_name_H-M_alt 'P -1'
_symmetry_space_group_name_Hall '-P 1'
_symmetry_space_group_name_H-M 'P -1'
_atom_sites_solution_hydrogens difmap
_audit_creation_method SHELXL-2013
_cell_angle_alpha 92.297(8)
_cell_angle_beta 103.058(5)
_cell_angle_gamma 95.262(5)
_cell_formula_units_Z 2
_cell_length_a 7.8373(5)
_cell_length_b 9.3588(4)
_cell_length_c 13.025(3)
_cell_measurement_temperature 150(2)
_cell_volume 924.9(2)
_computing_cell_refinement 'CrysAlis RED (Oxford Diffraction,2010)'
_computing_data_collection 'CrysAlis CCD (Oxford Diffraction,2010)'
_computing_data_reduction 'CrysAlis RED (Oxford Diffraction,2010)'
_computing_molecular_graphics 'PLATON98 (Spek, 2008)'
_computing_publication_material 'SHELXL-2013 (Sheldrick, 2013)'
_computing_structure_refinement 'SHELXL-2013 (Sheldrick, 2013)'
_computing_structure_solution 'SHELXS-97 (Sheldrick, 2008)'
_diffrn_ambient_temperature 150(2)
_diffrn_measured_fraction_theta_full 0.993
_diffrn_measured_fraction_theta_max 0.986
_diffrn_radiation_type MoK\a
_diffrn_radiation_wavelength 0.71073
_diffrn_reflns_av_R_equivalents 0.0220
_diffrn_reflns_av_unetI/netI 0.0229
_diffrn_reflns_Laue_measured_fraction_full 0.993
_diffrn_reflns_Laue_measured_fraction_max 0.986
_diffrn_reflns_limit_h_max 10
_diffrn_reflns_limit_h_min -10
_diffrn_reflns_limit_k_max 11
_diffrn_reflns_limit_k_min -11
_diffrn_reflns_limit_l_max 16
_diffrn_reflns_limit_l_min -16
_diffrn_reflns_number 11816
_diffrn_reflns_point_group_measured_fraction_full 0.993
_diffrn_reflns_point_group_measured_fraction_max 0.986
_diffrn_reflns_theta_full 25.242
_diffrn_reflns_theta_max 26.997
_diffrn_reflns_theta_min 4.272
_exptl_absorpt_coefficient_mu 0.763
_exptl_crystal_colour yellow-orange
_exptl_crystal_density_diffrn 1.764
_exptl_crystal_description needle
_exptl_crystal_F_000 500
_exptl_crystal_size_max 0.28
_exptl_crystal_size_mid 0.11
_exptl_crystal_size_min 0.08
_refine_diff_density_max 0.481
_refine_diff_density_min -0.329
_refine_diff_density_rms 0.061
_refine_ls_extinction_method none
_refine_ls_goodness_of_fit_ref 1.079
_refine_ls_hydrogen_treatment refall
_refine_ls_matrix_type full
_refine_ls_number_parameters 346
_refine_ls_number_reflns 3971
_refine_ls_number_restraints 2
_refine_ls_restrained_S_all 1.080
_refine_ls_R_factor_all 0.0220
_refine_ls_R_factor_gt 0.0198
_refine_ls_shift/su_max 0.003
_refine_ls_shift/su_mean 0.000
_refine_ls_structure_factor_coef Fsqd
_refine_ls_weighting_details 'w=1/[\s^2^(Fo^2^)+(0.0301P)^2^+0.1520P] where P=(Fo^2^+2Fc^2^)/3'
_refine_ls_weighting_scheme calc
_refine_ls_wR_factor_gt 0.0509
_refine_ls_wR_factor_ref 0.0515
_reflns_Friedel_coverage 0.000
_reflns_number_gt 3673
_reflns_number_total 3971
_reflns_threshold_expression 'I > 2\s(I)'
_cod_data_source_file c4ra08179j2.cif
_cod_data_source_block shelx
_cod_database_code 7217762
_shelxl_version_number 2013-4

loop_
_space_group_symop_operation_xyz
'x, y, z'
'-x, -y, -z'

loop_
_atom_site_label
_atom_site_type_symbol
_atom_site_fract_x
_atom_site_fract_y
_atom_site_fract_z
_atom_site_U_iso_or_equiv
_atom_site_adp_type
_atom_site_occupancy
_atom_site_site_symmetry_order
_atom_site_calc_flag
_atom_site_refinement_flags_posn
C1 C 0.7351(2) 0.01451(17) 0.13608(13) 0.0124(3) Uani 1 1 d .
C2 C 0.7408(2) 0.00817(17) -0.12298(13) 0.0129(3) Uani 1 1 d .
C3 C 0.7760(2) 0.10163(17) -0.20384(13) 0.0128(3) Uani 1 1 d .
C4 C 0.8015(2) 0.04074(18) -0.29994(13) 0.0146(3) Uani 1 1 d .
C5 C 0.8206(2) 0.13198(18) -0.37748(14) 0.0162(3) Uani 1 1 d .
C6 C 0.7843(2) 0.33440(17) -0.28056(13) 0.0135(3) Uani 1 1 d .
C7 C 0.7761(2) 0.25144(17) -0.19296(13) 0.0128(3) Uani 1 1 d .
C8 C 0.7609(2) 0.49105(18) -0.27492(14) 0.0163(3) Uani 1 1 d .
C9 C 0.8017(2) -0.11906(18) -0.32048(14) 0.0166(3) Uani 1 1 d .
C10 C 0.7156(2) -0.07796(17) 0.22191(13) 0.0132(3) Uani 1 1 d .
C11 C 0.6687(2) -0.02313(18) 0.31191(13) 0.0149(3) Uani 1 1 d .
C12 C 0.6413(2) -0.11214(19) 0.39003(13) 0.0163(3) Uani 1 1 d .
C13 C 0.6644(2) -0.25741(18) 0.38077(13) 0.0157(3) Uani 1 1 d .
C14 C 0.7125(2) -0.31349(18) 0.29165(14) 0.0170(3) Uani 1 1 d .
C15 C 0.7371(2) -0.22462(18) 0.21312(13) 0.0147(3) Uani 1 1 d .
C16 C 0.4565(3) 0.3668(2) 0.09647(16) 0.0197(4) Uani 1 1 d .
C17 C 0.8728(3) 0.3689(2) 0.39768(18) 0.0290(4) Uani 1 1 d .
N1 N 0.70243(18) -0.04513(14) 0.04009(11) 0.0126(3) Uani 1 1 d .
N2 N 0.73716(17) 0.05643(14) -0.02968(10) 0.0113(3) Uani 1 1 d .
N3 N 0.80724(19) 0.27461(15) -0.36999(11) 0.0151(3) Uani 1 1 d .
O1 O 0.78169(15) 0.15217(12) 0.15825(9) 0.0148(2) Uani 1 1 d .
O2 O 0.75815(15) 0.32152(11) -0.10499(9) 0.0139(2) Uani 1 1 d .
O3 O 0.62628(18) -0.18598(13) -0.33633(11) 0.0239(3) Uani 1 1 d D
O4 O 1.03581(16) 0.25115(13) 0.05262(10) 0.0192(3) Uani 1 1 d .
O5 O 0.83215(15) 0.44276(12) 0.11094(9) 0.0166(2) Uani 1 1 d .
O6 O 0.52838(16) 0.28403(13) 0.02398(9) 0.0147(2) Uani 1 1 d .
O7 O 0.63822(18) -0.33988(15) 0.46051(10) 0.0204(3) Uani 1 1 d .
O8 O 0.72498(18) 0.39539(14) 0.44003(10) 0.0217(3) Uani 1 1 d D
Mo Mo 0.82270(2) 0.28236(2) 0.04255(2) 0.01130(5) Uani 1 1 d .
H2 H 0.717(2) -0.089(2) -0.1375(15) 0.015(5) Uiso 1 1 d .
H3 H 0.610(3) -0.2455(19) -0.3870(13) 0.032(6) Uiso 1 1 d D
H5 H 0.840(3) 0.095(2) -0.4422(16) 0.015(5) Uiso 1 1 d .
H6 H 0.466(3) 0.215(2) 0.0059(18) 0.026(6) Uiso 1 1 d .
H7 H 0.660(3) -0.413(3) 0.454(2) 0.041(8) Uiso 1 1 d .
H8 H 0.747(3) 0.370(2) 0.5011(10) 0.030(6) Uiso 1 1 d D
H8A H 0.839(3) 0.537(2) -0.2139(17) 0.020(5) Uiso 1 1 d .
H8B H 0.653(3) 0.507(2) -0.2687(16) 0.020(5) Uiso 1 1 d .
H8C H 0.781(3) 0.531(2) -0.3371(19) 0.035(6) Uiso 1 1 d .
H9A H 0.880(3) -0.161(2) -0.2662(16) 0.015(5) Uiso 1 1 d .
H9B H 0.844(3) -0.132(2) -0.3820(17) 0.018(5) Uiso 1 1 d .
H11 H 0.648(3) 0.064(2) 0.3169(16) 0.017(5) Uiso 1 1 d .
H12 H 0.600(3) -0.084(2) 0.4447(18) 0.026(6) Uiso 1 1 d .
H14 H 0.729(2) -0.409(2) 0.2847(15) 0.014(5) Uiso 1 1 d .
H15 H 0.769(3) -0.260(2) 0.1554(16) 0.016(5) Uiso 1 1 d .
H16A H 0.483(3) 0.330(2) 0.1676(19) 0.030(6) Uiso 1 1 d .
H16B H 0.506(3) 0.460(3) 0.0978(18) 0.030(6) Uiso 1 1 d .
H16C H 0.337(3) 0.359(2) 0.0720(17) 0.029(6) Uiso 1 1 d .
H17A H 0.950(4) 0.460(3) 0.401(2) 0.052(8) Uiso 1 1 d .
H17B H 0.941(5) 0.294(4) 0.431(3) 0.083(11) Uiso 1 1 d .
H17C H 0.839(4) 0.337(3) 0.333(2) 0.054(8) Uiso 1 1 d .

loop_
_atom_site_aniso_label
_atom_site_aniso_U_11
_atom_site_aniso_U_22
_atom_site_aniso_U_33
_atom_site_aniso_U_23
_atom_site_aniso_U_13
_atom_site_aniso_U_12
C1 0.0089(7) 0.0135(7) 0.0148(8) 0.0007(6) 0.0023(6) 0.0029(6)
C2 0.0134(8) 0.0111(7) 0.0139(8) 0.0000(6) 0.0028(6) 0.0020(6)
C3 0.0118(8) 0.0136(8) 0.0128(8) 0.0007(6) 0.0023(6) 0.0020(6)
C4 0.0128(8) 0.0163(8) 0.0150(8) -0.0005(6) 0.0035(6) 0.0037(6)
C5 0.0190(9) 0.0174(8) 0.0134(8) 0.0000(7) 0.0055(7) 0.0039(7)
C6 0.0117(8) 0.0144(8) 0.0147(8) 0.0014(6) 0.0034(6) 0.0012(6)
C7 0.0109(7) 0.0150(8) 0.0127(8) 0.0002(6) 0.0031(6) 0.0021(6)
C8 0.0204(9) 0.0142(8) 0.0157(9) 0.0032(7) 0.0062(7) 0.0031(7)
C9 0.0219(9) 0.0155(8) 0.0137(8) 0.0007(7) 0.0051(7) 0.0062(7)
C10 0.0106(8) 0.0154(8) 0.0122(8) 0.0009(6) 0.0005(6) -0.0006(6)
C11 0.0165(8) 0.0135(8) 0.0146(8) 0.0006(6) 0.0025(6) 0.0038(6)
C12 0.0176(8) 0.0203(8) 0.0116(8) -0.0019(7) 0.0051(7) 0.0021(7)
C13 0.0157(8) 0.0176(8) 0.0130(8) 0.0038(6) 0.0019(6) -0.0001(6)
C14 0.0211(9) 0.0135(8) 0.0158(8) 0.0012(7) 0.0026(7) 0.0024(7)
C15 0.0154(8) 0.0169(8) 0.0121(8) -0.0005(6) 0.0034(6) 0.0028(6)
C16 0.0171(9) 0.0181(9) 0.0255(10) -0.0047(7) 0.0099(8) 0.0006(7)
C17 0.0411(12) 0.0298(11) 0.0219(10) 0.0054(9) 0.0161(9) 0.0104(10)
N1 0.0148(7) 0.0118(6) 0.0118(7) 0.0034(5) 0.0037(5) 0.0009(5)
N2 0.0116(6) 0.0104(6) 0.0121(6) 0.0033(5) 0.0028(5) 0.0015(5)
N3 0.0171(7) 0.0160(7) 0.0135(7) 0.0021(6) 0.0054(6) 0.0024(5)
O1 0.0199(6) 0.0123(5) 0.0120(6) 0.0001(4) 0.0035(5) 0.0006(5)
O2 0.0193(6) 0.0106(5) 0.0125(6) -0.0002(4) 0.0055(5) 0.0021(4)
O3 0.0257(7) 0.0172(6) 0.0279(7) -0.0083(6) 0.0074(6) -0.0017(5)
O4 0.0158(6) 0.0178(6) 0.0241(7) 0.0012(5) 0.0050(5) 0.0015(5)
O5 0.0175(6) 0.0141(6) 0.0174(6) -0.0023(5) 0.0038(5) -0.0007(5)
O6 0.0139(6) 0.0130(6) 0.0169(6) -0.0035(5) 0.0046(5) -0.0008(5)
O7 0.0327(7) 0.0161(6) 0.0148(6) 0.0050(5) 0.0095(5) 0.0034(6)
O8 0.0303(7) 0.0222(6) 0.0152(6) 0.0067(5) 0.0078(5) 0.0066(5)
Mo 0.01225(8) 0.01014(8) 0.01126(8) -0.00014(5) 0.00262(5) 0.00043(5)

loop_
_atom_type_symbol
_atom_type_description
_atom_type_scat_dispersion_real
_atom_type_scat_dispersion_imag
_atom_type_scat_source
C C 0.0033 0.0016 'International Tables Vol C Tables 4.2.6.8 and 6.1.1.4'
H H 0.0000 0.0000 'International Tables Vol C Tables 4.2.6.8 and 6.1.1.4'
N N 0.0061 0.0033 'International Tables Vol C Tables 4.2.6.8 and 6.1.1.4'
O O 0.0106 0.0060 'International Tables Vol C Tables 4.2.6.8 and 6.1.1.4'
Mo Mo -1.6832 0.6857 'International Tables Vol C Tables 4.2.6.8 and 6.1.1.4'

loop_
_geom_angle_atom_site_label_1
_geom_angle_atom_site_label_2
_geom_angle_atom_site_label_3
_geom_angle
O1 C1 N1 123.03(15)
O1 C1 C10 119.00(14)
N1 C1 C10 117.97(14)
N2 C2 C3 122.62(15)
C7 C3 C4 118.02(15)
C7 C3 C2 122.22(14)
C4 C3 C2 119.66(14)
C5 C4 C3 117.79(15)
C5 C4 C9 119.75(15)
C3 C4 C9 122.42(15)
N3 C5 C4 124.10(15)
N3 C6 C7 121.09(14)
N3 C6 C8 118.71(15)
C7 C6 C8 120.16(15)
O2 C7 C3 123.46(14)
O2 C7 C6 116.98(14)
C3 C7 C6 119.44(15)
O3 C9 C4 108.98(13)
C11 C10 C15 118.74(15)
C11 C10 C1 120.86(14)
C15 C10 C1 120.36(15)
C12 C11 C10 120.69(15)
C11 C12 C13 120.01(16)
O7 C13 C12 117.68(15)
O7 C13 C14 122.41(15)
C12 C13 C14 119.92(15)
C15 C14 C13 119.85(16)
C14 C15 C10 120.78(16)
C1 N1 N2 110.02(13)
C2 N2 N1 116.61(13)
C2 N2 Mo 127.25(11)
N1 N2 Mo 115.38(9)
C6 N3 C5 119.17(14)
C1 O1 Mo 120.16(10)
C7 O2 Mo 132.62(10)
C16 O6 Mo 121.74(11)
O4 Mo O5 105.28(6)
O4 Mo O2 99.79(5)
O5 Mo O2 105.80(5)
O4 Mo O1 95.64(5)
O5 Mo O1 97.72(5)
O2 Mo O1 147.16(5)
O4 Mo N2 89.17(5)
O5 Mo N2 162.87(5)
O2 Mo N2 80.12(5)
O1 Mo N2 71.26(5)
O4 Mo O6 170.50(5)
O5 Mo O6 83.50(5)
O2 Mo O6 80.91(5)
O1 Mo O6 79.32(5)
N2 Mo O6 81.60(5)

loop_
_geom_bond_atom_site_label_1
_geom_bond_atom_site_label_2
_geom_bond_distance
C1 O1 1.3088(19)
C1 N1 1.309(2)
C1 C10 1.467(2)
C2 N2 1.287(2)
C2 C3 1.453(2)
C3 C7 1.404(2)
C3 C4 1.417(2)
C4 C5 1.373(2)
C4 C9 1.509(2)
C5 N3 1.350(2)
C6 N3 1.328(2)
C6 C7 1.416(2)
C6 C8 1.495(2)
C7 O2 1.3387(19)
C9 O3 1.424(2)
C10 C11 1.398(2)
C10 C15 1.401(2)
C11 C12 1.382(2)
C12 C13 1.392(2)
C13 O7 1.360(2)
C13 C14 1.396(2)
C14 C15 1.379(2)
C16 O6 1.439(2)
C17 O8 1.428(2)
N1 N2 1.3918(18)
N2 Mo 2.2585(13)
O1 Mo 2.0378(12)
O2 Mo 1.9325(12)
O4 Mo 1.6987(12)
O5 Mo 1.7015(11)
O6 Mo 2.2659(12)
